data_7059370
loop_
_publ_author_name
'Biswas, Mousumi'
'Sa\~nudo, E. Carolina'
'Cirera, Jordi'
'Ray, Debashis'

_publ_section_title
;
 Coordination control of a semicarbazide Schiff base ligand for
 spontaneous aggregation of a Ni2Ln2 cubane family: influence of ligand
 arms and carboxylate bridges on the organization of the magnetic core
;
_journal_issue 12
_journal_name_full 'New Journal of Chemistry'
_journal_page_first 4812
_journal_page_last 4821
_journal_paper_doi 10.1039/C9NJ05686F
_journal_volume 44
_journal_year 2020
_chemical_formula_moiety 'C26 H40 Ho2 N6 Ni2 O19, 2(Cl), H2 O'
_chemical_formula_sum 'C26 H42 Cl2 Ho2 N6 Ni2 O20'
_chemical_formula_weight 1276.83
_space_group_crystal_system monoclinic
_space_group_IT_number 14
_space_group_name_Hall '-P 2yn'
_space_group_name_H-M_alt 'P 1 21/n 1'
_atom_sites_solution_hydrogens mixed
_audit_creation_date 2020-02-05
_audit_creation_method
;
Olex2 1.3-alpha
(compiled Nov 21 2019 18:26:39 for OlexSys, GUI svn.r6003)
;
_audit_update_record
;
2020-02-07 deposited with the CCDC.	2020-03-04 downloaded from the CCDC.
;
_cell_angle_alpha 90
_cell_angle_beta 100.79
_cell_angle_gamma 90
_cell_formula_units_Z 4
_cell_length_a 13.421
_cell_length_b 23.686
_cell_length_c 14.348
_cell_measurement_reflns_used 38048
_cell_measurement_temperature 295.97
_cell_measurement_theta_max 27.508
_cell_measurement_theta_min 2.914
_cell_volume 4480.443
_computing_cell_refinement 'SAINT V8.38A (Bruker, 2018)'
_computing_data_collection 'Bruker SMART'
_computing_data_reduction 'SAINT V8.38A (Bruker, 2018)'
_computing_molecular_graphics 'Olex2 1.3-alpha (Dolomanov et al., 2009)'
_computing_publication_material 'Olex2 1.3-alpha (Dolomanov et al., 2009)'
_computing_structure_refinement 'XL  (Sheldrick, 2008)'
_computing_structure_solution 'SHELXT 2014/5 (Sheldrick, 2014)'
_diffrn_ambient_temperature 295.97
_diffrn_measured_fraction_theta_full 0.995
_diffrn_measured_fraction_theta_max 0.965
_diffrn_measurement_device_type 'CCD area detector'
_diffrn_measurement_method '\w scans'
_diffrn_radiation_type MoK\a
_diffrn_radiation_wavelength 0.71073
_diffrn_reflns_av_R_equivalents 0.0646
_diffrn_reflns_av_unetI/netI 0.0617
_diffrn_reflns_Laue_measured_fraction_full 0.995
_diffrn_reflns_Laue_measured_fraction_max 0.965
_diffrn_reflns_limit_h_max 17
_diffrn_reflns_limit_h_min -16
_diffrn_reflns_limit_k_max 30
_diffrn_reflns_limit_k_min -30
_diffrn_reflns_limit_l_max 18
_diffrn_reflns_limit_l_min -17
_diffrn_reflns_number 38048
_diffrn_reflns_point_group_measured_fraction_full 0.995
_diffrn_reflns_point_group_measured_fraction_max 0.965
_diffrn_reflns_theta_full 25.242
_diffrn_reflns_theta_max 27.472
_diffrn_reflns_theta_min 2.876
_diffrn_source 'fine-focus sealed tube'
_diffrn_source_current 1.0
_diffrn_source_power 0.05
_diffrn_source_voltage 50.0
_exptl_absorpt_coefficient_mu 4.516
_exptl_absorpt_correction_T_max 0.7455
_exptl_absorpt_correction_T_min 0.3234
_exptl_absorpt_correction_type multi-scan
_exptl_absorpt_process_details
;
SADABS-2016/2 (Bruker,2016/2) was used for absorption correction.
wR2(int) was 0.1113 before and 0.0606 after correction.
The Ratio of minimum to maximum transmission is 0.4338.
The \l/2 correction factor is Not present.
;
_exptl_crystal_colour green
_exptl_crystal_colour_primary green
_exptl_crystal_density_diffrn 1.893
_exptl_crystal_description block
_exptl_crystal_F_000 2496
_exptl_crystal_size_max 0.15
_exptl_crystal_size_mid 0.14
_exptl_crystal_size_min 0.13
_refine_diff_density_max 2.557
_refine_diff_density_min -1.426
_refine_diff_density_rms 0.141
_refine_ls_extinction_method none
_refine_ls_goodness_of_fit_ref 1.063
_refine_ls_hydrogen_treatment constr
_refine_ls_matrix_type full
_refine_ls_number_parameters 537
_refine_ls_number_reflns 9920
_refine_ls_number_restraints 0
_refine_ls_restrained_S_all 1.063
_refine_ls_R_factor_all 0.0614
_refine_ls_R_factor_gt 0.0391
_refine_ls_shift/su_max 0.002
_refine_ls_shift/su_mean 0.000
_refine_ls_structure_factor_coef Fsqd
_refine_ls_weighting_details 'w=1/[\s^2^(Fo^2^)+(0.0445P)^2^+4.5119P] where P=(Fo^2^+2Fc^2^)/3'
_refine_ls_weighting_scheme calc
_refine_ls_wR_factor_gt 0.0949
_refine_ls_wR_factor_ref 0.1039
_reflns_Friedel_coverage 0.000
_reflns_number_gt 7454
_reflns_number_total 9920
_reflns_threshold_expression 'I > 2\s(I)'
_cod_data_source_file c9nj05686f2.cif
_cod_data_source_block complex_4
_cod_depositor_comments
;Adding full bibliography for 7059368--7059371.cif.

 Adding full bibliography for 7059368--7059371.cif.
;
_cod_original_cell_volume 4480.4
_cod_database_code 7059370
_shelx_shelxl_version_number 2018/3
_shelx_space_group_comment
;
The symmetry employed for this shelxl refinement is uniquely defined
by the following loop, which should always be used as a source of
symmetry information in preference to the above space-group names.
They are only intended as comments.
;
_olex2_refinement_description
;
1. Fixed Uiso
 At 1.2 times of:
  All C(H) groups, All N(H) groups, All N(H,H) groups, All O(H) groups
 At 1.5 times of:
  All C(H,H,H) groups, All O(H,H) groups
2.a Free rotating group:
 O0AA(H0AA,H0AB)
2.b Rotating group:
 O17(H17A,H17B), O18(H18A,H18B), N6(H6A,H6B), N3(H3A,H3B), O19(H19A,H19B)
2.c Ternary CH refined with riding coordinates:
 O4(H4), O3(H3)
2.d Aromatic/amide H refined with riding coordinates:
 N2(H2), N5(H5), C17(H17), C8(H8), C14(H14), C13(H13), C12(H12), C4(H4A),
 C3(H3C), C5(H5A)
2.e Idealised Me refined as rotating group:
 C24(H24A,H24B,H24C), C16(H16A,H16B,H16C), C20(H20A,H20B,H20C), C22(H22A,H22B,
 H22C), C26(H26A,H26B,H26C), C7(H7A,H7B,H7C)
;
_smtbx_masks_void_probe_radius 1.2
_smtbx_masks_void_truncation_radius 1.2
_olex2_submission_special_instructions 'No special instructions were received'

loop_
_space_group_symop_operation_xyz
'x, y, z'
'-x+1/2, y+1/2, -z+1/2'
'-x, -y, -z'
'x-1/2, -y-1/2, z-1/2'

loop_
_atom_site_label
_atom_site_type_symbol
_atom_site_fract_x
_atom_site_fract_y
_atom_site_fract_z
_atom_site_U_iso_or_equiv
_atom_site_adp_type
_atom_site_occupancy
_atom_site_site_symmetry_order
_atom_site_calc_flag
_atom_site_refinement_flags_posn
_atom_site_refinement_flags_adp
_atom_site_refinement_flags_occupancy
_atom_site_disorder_assembly
_atom_site_disorder_group
Ho1 Ho 0.43604(2) 0.56854(2) 0.82304(2) 0.02973(8) Uani 1 1 d . . . . .
Ho2 Ho 0.63580(2) 0.60047(2) 0.67735(2) 0.03172(8) Uani 1 1 d . . . . .
Ni2 Ni 0.54203(5) 0.70099(3) 0.82477(4) 0.02858(16) Uani 1 1 d . . . . .
Ni1 Ni 0.40289(5) 0.65945(3) 0.62600(4) 0.02827(15) Uani 1 1 d . . . . .
Cl1 Cl 0.7596(2) 0.59346(11) 1.0124(2) 0.1170(12) Uani 1 1 d . . . . .
O2 O 0.3986(3) 0.66727(15) 0.7815(2) 0.0287(8) Uani 1 1 d . . . . .
O4 O 0.5921(3) 0.62060(15) 0.8244(3) 0.0327(8) Uani 1 1 d . . . . .
H4 H 0.645769 0.611541 0.878635 0.039 Uiso 1 1 calc R U . . .
O1 O 0.5473(3) 0.69086(15) 0.6714(2) 0.0314(8) Uani 1 1 d . . . . .
O3 O 0.4622(3) 0.58322(15) 0.6689(2) 0.0292(8) Uani 1 1 d . . . . .
H3 H 0.436087 0.552507 0.625326 0.035 Uiso 1 1 calc R U . . .
O8 O 0.5424(3) 0.69814(16) 0.9699(3) 0.0423(10) Uani 1 1 d . . . . .
O15 O 0.2482(3) 0.64513(17) 0.5985(3) 0.0380(9) Uani 1 1 d . . . . .
O10 O 0.4161(3) 0.64816(17) 0.4865(3) 0.0365(9) Uani 1 1 d . . . . .
O16 O 0.6728(3) 0.75207(17) 0.8486(3) 0.0386(9) Uani 1 1 d . . . . .
O7 O 0.4649(3) 0.61411(18) 0.9701(3) 0.0448(10) Uani 1 1 d . . . . .
O11 O 0.5629(3) 0.50025(17) 0.8625(3) 0.0454(10) Uani 1 1 d . . . . .
O13 O 0.3434(3) 0.49743(18) 0.7390(3) 0.0459(10) Uani 1 1 d . . . . .
O9 O 0.5758(3) 0.61399(19) 0.5167(3) 0.0420(10) Uani 1 1 d . . . . .
Cl2 Cl 0.0678(2) 0.53908(19) 0.3366(4) 0.183(2) Uani 1 1 d . . . . .
O17 O 0.3767(3) 0.51012(18) 0.9377(3) 0.0490(11) Uani 1 1 d . . . . .
H17A H 0.312120 0.513683 0.932377 0.073 Uiso 1 1 d R U . . .
H17B H 0.400442 0.522359 0.994017 0.073 Uiso 1 1 d R U . . .
O5 O 0.2509(3) 0.59998(17) 0.8056(3) 0.0421(10) Uani 1 1 d . . . . .
O14 O 0.3386(3) 0.4982(2) 0.5816(3) 0.0520(11) Uani 1 1 d . . . . .
O12 O 0.6425(4) 0.51020(19) 0.7398(3) 0.0583(13) Uani 1 1 d . . . . .
N4 N 0.4797(3) 0.77947(19) 0.8136(3) 0.0325(10) Uani 1 1 d . . . . .
O18 O 0.7399(3) 0.5494(2) 0.5904(3) 0.0508(11) Uani 1 1 d . . . . .
H18A H 0.789412 0.570760 0.576252 0.076 Uiso 1 1 d R U . . .
H18B H 0.705355 0.539764 0.533686 0.076 Uiso 1 1 d R U . . .
N1 N 0.3512(4) 0.7383(2) 0.5912(3) 0.0385(11) Uani 1 1 d . . . . .
O6 O 0.7355(3) 0.6882(2) 0.6446(3) 0.0541(12) Uani 1 1 d . . . . .
N2 N 0.2459(4) 0.7406(2) 0.5731(3) 0.0438(13) Uani 1 1 d . . . . .
H2 H 0.213328 0.771861 0.561314 0.053 Uiso 1 1 calc R U . . .
N5 N 0.5512(4) 0.8219(2) 0.8170(3) 0.0410(12) Uani 1 1 d . . . . .
H5 H 0.535082 0.856747 0.805723 0.049 Uiso 1 1 calc R U . . .
C10 C 0.3145(4) 0.6926(2) 0.8015(3) 0.0296(12) Uani 1 1 d . . . . .
N6 N 0.7212(4) 0.8454(2) 0.8570(4) 0.0505(14) Uani 1 1 d . . . . .
H6A H 0.767653 0.839310 0.823872 0.061 Uiso 1 1 d R U . . .
H6B H 0.692984 0.877616 0.840851 0.061 Uiso 1 1 d R U . . .
N3 N 0.0955(4) 0.6896(3) 0.5525(4) 0.0577(16) Uani 1 1 d . . . . .
H3A H 0.069570 0.681487 0.601824 0.069 Uiso 1 1 d R U . . .
H3B H 0.074793 0.722884 0.532597 0.069 Uiso 1 1 d R U . . .
C1 C 0.5792(4) 0.7358(2) 0.6245(4) 0.0347(13) Uani 1 1 d . . . . .
C19 C 0.4942(4) 0.6272(2) 0.4612(3) 0.0316(12) Uani 1 1 d . . . . .
C25 C 0.3068(5) 0.4816(3) 0.6543(4) 0.0408(14) Uani 1 1 d . . . . .
C17 C 0.3858(4) 0.7926(3) 0.8109(4) 0.0400(14) Uani 1 1 d . . . . .
H17 H 0.369186 0.830765 0.808842 0.048 Uiso 1 1 calc R U . . .
C21 C 0.5113(5) 0.6558(3) 1.0121(4) 0.0420(14) Uani 1 1 d . . . . .
C15 C 0.2306(4) 0.6582(3) 0.8089(4) 0.0361(13) Uani 1 1 d . . . . .
O19 O 0.7998(4) 0.5994(3) 0.7845(4) 0.085(2) Uani 1 1 d . . . . .
H19A H 0.844216 0.568720 0.773289 0.127 Uiso 1 1 d R U . . .
H19B H 0.796533 0.591550 0.850554 0.127 Uiso 1 1 d R U . . .
C11 C 0.3034(4) 0.7520(2) 0.8109(4) 0.0348(13) Uani 1 1 d . . . . .
C9 C 0.1975(4) 0.6899(3) 0.5752(4) 0.0400(14) Uani 1 1 d . . . . .
C18 C 0.6515(4) 0.8035(3) 0.8404(4) 0.0376(13) Uani 1 1 d . . . . .
C2 C 0.5145(5) 0.7812(2) 0.5854(4) 0.0434(15) Uani 1 1 d . . . . .
C23 C 0.6328(5) 0.4877(2) 0.8172(4) 0.0420(15) Uani 1 1 d . . . . .
C8 C 0.4031(5) 0.7821(3) 0.5770(4) 0.0489(17) Uani 1 1 d . . . . .
H8 H 0.368860 0.815824 0.560596 0.059 Uiso 1 1 calc R U . . .
C14 C 0.1367(5) 0.6810(3) 0.8171(4) 0.0463(15) Uani 1 1 d . . . . .
H14 H 0.081250 0.657507 0.817652 0.056 Uiso 1 1 calc R U . . .
C6 C 0.6816(5) 0.7369(3) 0.6141(4) 0.0467(16) Uani 1 1 d . . . . .
C13 C 0.1269(5) 0.7387(3) 0.8244(5) 0.0538(18) Uani 1 1 d . . . . .
H13 H 0.064791 0.753949 0.831136 0.065 Uiso 1 1 calc R U . . .
C12 C 0.2084(5) 0.7746(3) 0.8220(5) 0.0474(16) Uani 1 1 d . . . . .
H12 H 0.200548 0.813358 0.827577 0.057 Uiso 1 1 calc R U . . .
C24 C 0.7080(6) 0.4420(3) 0.8585(5) 0.063(2) Uani 1 1 d . . . . .
H24A H 0.770092 0.459245 0.889664 0.095 Uiso 1 1 calc R U . . .
H24B H 0.721349 0.417956 0.808421 0.095 Uiso 1 1 calc R U . . .
H24C H 0.679958 0.419995 0.903546 0.095 Uiso 1 1 calc R U . . .
C16 C 0.1665(6) 0.5621(3) 0.8046(6) 0.066(2) Uani 1 1 d . . . . .
H16A H 0.190440 0.523783 0.808741 0.099 Uiso 1 1 calc R U . . .
H16B H 0.118186 0.567021 0.746739 0.099 Uiso 1 1 calc R U . . .
H16C H 0.134633 0.570147 0.857709 0.099 Uiso 1 1 calc R U . . .
C4 C 0.6595(7) 0.8300(3) 0.5423(5) 0.067(2) Uani 1 1 d . . . . .
H4A H 0.686727 0.861568 0.517789 0.081 Uiso 1 1 calc R U . . .
C20 C 0.4880(5) 0.6162(3) 0.3559(4) 0.0538(18) Uani 1 1 d . . . . .
H20A H 0.467639 0.577839 0.341785 0.081 Uiso 1 1 calc R U . . .
H20B H 0.553239 0.622581 0.339575 0.081 Uiso 1 1 calc R U . . .
H20C H 0.439181 0.641288 0.319973 0.081 Uiso 1 1 calc R U . . .
C3 C 0.5577(7) 0.8288(3) 0.5474(4) 0.060(2) Uani 1 1 d . . . . .
H3C H 0.516903 0.859592 0.525689 0.072 Uiso 1 1 calc R U . . .
C5 C 0.7214(6) 0.7841(4) 0.5739(5) 0.070(2) Uani 1 1 d . . . . .
H5A H 0.789326 0.784559 0.568365 0.084 Uiso 1 1 calc R U . . .
C22 C 0.5342(7) 0.6550(3) 1.1198(4) 0.077(3) Uani 1 1 d . . . . .
H22A H 0.575945 0.686820 1.142783 0.115 Uiso 1 1 calc R U . . .
H22B H 0.569294 0.620737 1.141491 0.115 Uiso 1 1 calc R U . . .
H22C H 0.471869 0.656907 1.143365 0.115 Uiso 1 1 calc R U . . .
C26 C 0.2220(7) 0.4389(4) 0.6424(6) 0.086(3) Uani 1 1 d . . . . .
H26A H 0.232562 0.413597 0.695577 0.129 Uiso 1 1 calc R U . . .
H26B H 0.220959 0.417938 0.585040 0.129 Uiso 1 1 calc R U . . .
H26C H 0.158428 0.458147 0.639132 0.129 Uiso 1 1 calc R U . . .
C7 C 0.8379(6) 0.6845(5) 0.6255(9) 0.118(4) Uani 1 1 d . . . . .
H7A H 0.865137 0.647726 0.642852 0.176 Uiso 1 1 calc R U . . .
H7B H 0.879688 0.712642 0.661988 0.176 Uiso 1 1 calc R U . . .
H7C H 0.836451 0.690830 0.559215 0.176 Uiso 1 1 calc R U . . .
O0AA O 0.0029(8) 0.5794(4) 0.5399(8) 0.140(3) Uani 1 1 d G . . . .
H0AA H -0.017880 0.554642 0.574690 0.211 Uiso 1 1 d G U . . .
H0AB H 0.048315 0.565060 0.512996 0.211 Uiso 1 1 d G U . . .

loop_
_atom_site_aniso_label
_atom_site_aniso_U_11
_atom_site_aniso_U_22
_atom_site_aniso_U_33
_atom_site_aniso_U_23
_atom_site_aniso_U_13
_atom_site_aniso_U_12
Ho1 0.04156(15) 0.02354(13) 0.02129(12) 0.00297(9) -0.00133(10) -0.00260(10)
Ho2 0.03214(14) 0.03347(15) 0.02712(14) 0.00012(10) -0.00070(10) 0.00278(11)
Ni2 0.0365(4) 0.0239(3) 0.0227(3) 0.0001(3) -0.0013(3) -0.0014(3)
Ni1 0.0354(4) 0.0263(3) 0.0210(3) 0.0027(3) 0.0001(3) 0.0042(3)
Cl1 0.1008(17) 0.0915(18) 0.126(2) 0.0501(16) -0.0620(16) -0.0516(15)
O2 0.0371(19) 0.0287(19) 0.0186(17) 0.0032(14) 0.0010(14) -0.0003(16)
O4 0.039(2) 0.0280(19) 0.0275(19) 0.0003(15) -0.0028(16) 0.0004(16)
O1 0.040(2) 0.0271(19) 0.0260(19) 0.0035(15) 0.0036(16) -0.0051(16)
O3 0.038(2) 0.0247(18) 0.0230(18) 0.0015(14) 0.0016(15) 0.0054(16)
O8 0.072(3) 0.030(2) 0.0228(19) -0.0042(16) 0.0031(18) -0.011(2)
O15 0.037(2) 0.044(2) 0.030(2) 0.0055(17) 0.0006(16) 0.0111(19)
O10 0.039(2) 0.045(2) 0.0240(19) -0.0015(17) 0.0030(16) 0.0037(19)
O16 0.038(2) 0.039(2) 0.036(2) 0.0019(17) -0.0011(17) -0.0026(18)
O7 0.064(3) 0.043(2) 0.026(2) -0.0039(18) 0.0040(19) -0.011(2)
O11 0.055(3) 0.032(2) 0.047(3) 0.0087(19) 0.004(2) 0.005(2)
O13 0.062(3) 0.038(2) 0.036(2) -0.0049(18) 0.002(2) -0.015(2)
O9 0.039(2) 0.054(3) 0.029(2) -0.0066(18) -0.0012(17) 0.007(2)
Cl2 0.089(2) 0.167(4) 0.283(6) 0.083(4) 0.009(3) -0.011(2)
O17 0.064(3) 0.048(3) 0.032(2) 0.0062(19) 0.001(2) -0.013(2)
O5 0.044(2) 0.034(2) 0.048(3) 0.0043(18) 0.0086(19) -0.0082(19)
O14 0.067(3) 0.051(3) 0.036(2) -0.007(2) 0.003(2) -0.015(2)
O12 0.091(4) 0.041(3) 0.045(3) 0.011(2) 0.019(2) 0.025(3)
N4 0.043(3) 0.024(2) 0.027(2) 0.0004(18) 0.0003(19) -0.004(2)
O18 0.049(2) 0.061(3) 0.041(2) -0.010(2) 0.008(2) 0.009(2)
N1 0.055(3) 0.033(3) 0.026(2) 0.004(2) 0.003(2) 0.018(2)
O6 0.038(2) 0.056(3) 0.069(3) -0.005(2) 0.009(2) -0.011(2)
N2 0.052(3) 0.043(3) 0.033(3) 0.008(2) 0.000(2) 0.021(3)
N5 0.050(3) 0.024(2) 0.045(3) 0.001(2) 0.002(2) -0.007(2)
C10 0.033(3) 0.038(3) 0.017(2) 0.005(2) 0.005(2) 0.004(2)
N6 0.052(3) 0.046(3) 0.052(3) 0.005(3) 0.004(3) -0.015(3)
N3 0.048(3) 0.084(5) 0.041(3) 0.015(3) 0.009(2) 0.030(3)
C1 0.052(3) 0.029(3) 0.019(2) -0.001(2) -0.001(2) -0.010(3)
C19 0.042(3) 0.033(3) 0.019(2) 0.002(2) 0.005(2) -0.005(3)
C25 0.046(3) 0.033(3) 0.041(3) -0.005(3) 0.003(3) -0.001(3)
C17 0.047(3) 0.032(3) 0.039(3) 0.000(2) 0.005(3) 0.005(3)
C21 0.062(4) 0.037(3) 0.026(3) 0.000(2) 0.004(3) -0.008(3)
C15 0.046(3) 0.040(3) 0.022(3) 0.002(2) 0.005(2) 0.000(3)
O19 0.047(3) 0.129(6) 0.069(4) -0.012(4) -0.014(3) 0.014(3)
C11 0.038(3) 0.036(3) 0.030(3) 0.001(2) 0.006(2) 0.005(3)
C9 0.045(3) 0.053(4) 0.021(3) 0.002(2) 0.002(2) 0.018(3)
C18 0.047(3) 0.038(3) 0.025(3) 0.001(2) 0.000(2) -0.010(3)
C2 0.076(4) 0.027(3) 0.026(3) 0.003(2) 0.006(3) -0.007(3)
C23 0.052(4) 0.029(3) 0.041(3) 0.001(3) -0.004(3) 0.007(3)
C8 0.082(5) 0.032(3) 0.031(3) 0.008(2) 0.006(3) 0.010(3)
C14 0.040(3) 0.059(4) 0.041(4) 0.002(3) 0.013(3) -0.002(3)
C6 0.057(4) 0.048(4) 0.033(3) 0.000(3) 0.003(3) -0.020(3)
C13 0.046(4) 0.067(5) 0.051(4) 0.003(3) 0.016(3) 0.015(4)
C12 0.051(4) 0.041(4) 0.051(4) -0.004(3) 0.012(3) 0.011(3)
C24 0.075(5) 0.053(4) 0.059(5) 0.018(4) 0.005(4) 0.030(4)
C16 0.059(4) 0.055(5) 0.087(6) -0.011(4) 0.021(4) -0.020(4)
C4 0.112(7) 0.049(4) 0.033(4) 0.006(3) -0.003(4) -0.040(5)
C20 0.054(4) 0.079(5) 0.026(3) -0.003(3) 0.002(3) 0.004(4)
C3 0.102(6) 0.039(4) 0.032(3) 0.006(3) -0.002(4) -0.015(4)
C5 0.077(5) 0.083(6) 0.049(4) -0.012(4) 0.010(4) -0.050(5)
C22 0.135(7) 0.074(5) 0.017(3) 0.000(3) 0.005(4) -0.039(5)
C26 0.093(6) 0.088(7) 0.076(6) -0.020(5) 0.016(5) -0.061(5)
C7 0.044(5) 0.111(9) 0.205(14) 0.017(9) 0.042(6) -0.006(5)
O0AA 0.149(9) 0.132(7) 0.138(9) 0.000(6) 0.020(6) -0.054(6)

loop_
_atom_type_symbol
_atom_type_description
_atom_type_scat_dispersion_real
_atom_type_scat_dispersion_imag
_atom_type_scat_source
C C 0.0033 0.0016 'International Tables Vol C Tables 4.2.6.8 and 6.1.1.4'
H H 0.0000 0.0000 'International Tables Vol C Tables 4.2.6.8 and 6.1.1.4'
Cl Cl 0.1484 0.1585 'International Tables Vol C Tables 4.2.6.8 and 6.1.1.4'
Ho Ho -0.2175 4.6783 'International Tables Vol C Tables 4.2.6.8 and 6.1.1.4'
N N 0.0061 0.0033 'International Tables Vol C Tables 4.2.6.8 and 6.1.1.4'
Ni Ni 0.3393 1.1124 'International Tables Vol C Tables 4.2.6.8 and 6.1.1.4'
O O 0.0106 0.0060 'International Tables Vol C Tables 4.2.6.8 and 6.1.1.4'

loop_
_geom_angle_atom_site_label_1
_geom_angle_atom_site_label_2
_geom_angle_atom_site_label_3
_geom_angle
_geom_angle_site_symmetry_1
_geom_angle_site_symmetry_3
_geom_angle_publ_flag
O2 Ho1 O5 63.01(12) . . ?
O4 Ho1 O2 69.71(12) . . ?
O4 Ho1 O5 132.30(12) . . ?
O3 Ho1 O2 71.70(12) . . ?
O3 Ho1 O4 69.43(12) . . ?
O3 Ho1 O7 139.41(14) . . ?
O3 Ho1 O11 95.77(14) . . ?
O3 Ho1 O17 150.02(14) . . ?
O3 Ho1 O5 100.34(13) . . ?
O7 Ho1 O2 76.71(13) . . ?
O7 Ho1 O4 76.18(14) . . ?
O7 Ho1 O11 96.36(15) . . ?
O7 Ho1 O17 70.56(15) . . ?
O7 Ho1 O5 87.02(15) . . ?
O11 Ho1 O2 145.90(13) . . ?
O11 Ho1 O4 76.20(14) . . ?
O11 Ho1 O17 75.82(16) . . ?
O11 Ho1 O5 150.87(14) . . ?
O13 Ho1 O2 120.50(13) . . ?
O13 Ho1 O4 139.29(14) . . ?
O13 Ho1 O3 76.92(14) . . ?
O13 Ho1 O7 142.63(15) . . ?
O13 Ho1 O11 85.29(15) . . ?
O13 Ho1 O17 73.76(15) . . ?
O13 Ho1 O5 75.04(15) . . ?
O17 Ho1 O2 129.86(14) . . ?
O17 Ho1 O4 133.21(13) . . ?
O17 Ho1 O5 78.13(14) . . ?
O4 Ho2 O1 69.58(12) . . ?
O4 Ho2 O3 70.63(12) . . ?
O4 Ho2 O18 148.10(14) . . ?
O4 Ho2 O6 103.15(14) . . ?
O4 Ho2 O19 77.44(17) . . ?
O1 Ho2 O6 63.24(13) . . ?
O3 Ho2 O1 71.29(12) . . ?
O3 Ho2 O18 124.12(14) . . ?
O3 Ho2 O6 132.80(13) . . ?
O3 Ho2 O19 143.27(17) . . ?
O9 Ho2 O4 140.25(13) . . ?
O9 Ho2 O1 76.56(13) . . ?
O9 Ho2 O3 79.37(13) . . ?
O9 Ho2 O18 71.15(14) . . ?
O9 Ho2 O6 78.57(15) . . ?
O9 Ho2 O19 137.21(19) . . ?
O12 Ho2 O4 80.64(14) . . ?
O12 Ho2 O1 143.82(15) . . ?
O12 Ho2 O3 79.92(15) . . ?
O12 Ho2 O9 119.60(16) . . ?
O12 Ho2 O18 75.41(16) . . ?
O12 Ho2 O6 146.82(17) . . ?
O12 Ho2 O19 77.4(2) . . ?
O18 Ho2 O1 139.42(14) . . ?
O18 Ho2 O6 86.46(16) . . ?
O18 Ho2 O19 77.01(18) . . ?
O19 Ho2 O1 114.02(18) . . ?
O19 Ho2 O6 71.54(19) . . ?
O2 Ni2 O1 82.06(13) . . ?
O2 Ni2 O8 96.65(15) . . ?
O2 Ni2 O16 166.06(15) . . ?
O4 Ni2 O2 85.79(14) . . ?
O4 Ni2 O1 79.85(14) . . ?
O4 Ni2 O8 91.92(15) . . ?
O4 Ni2 O16 105.92(15) . . ?
O4 Ni2 N4 173.91(16) . . ?
O8 Ni2 O1 171.73(15) . . ?
O8 Ni2 O16 90.60(16) . . ?
O16 Ni2 O1 92.42(14) . . ?
N4 Ni2 O2 89.04(16) . . ?
N4 Ni2 O1 96.26(16) . . ?
N4 Ni2 O8 91.88(17) . . ?
N4 Ni2 O16 78.80(17) . . ?
O1 Ni1 O2 81.63(13) . . ?
O1 Ni1 O15 165.77(16) . . ?
O3 Ni1 O2 81.58(13) . . ?
O3 Ni1 O1 86.16(15) . . ?
O3 Ni1 O15 103.62(16) . . ?
O3 Ni1 O10 94.55(15) . . ?
O3 Ni1 N1 175.66(17) . . ?
O15 Ni1 O2 89.50(14) . . ?
O10 Ni1 O2 175.62(14) . . ?
O10 Ni1 O1 96.12(15) . . ?
O10 Ni1 O15 93.41(15) . . ?
N1 Ni1 O2 95.60(16) . . ?
N1 Ni1 O1 90.19(18) . . ?
N1 Ni1 O15 79.56(18) . . ?
N1 Ni1 O10 88.16(17) . . ?
Ni2 O2 Ho1 99.15(13) . . ?
Ni2 O2 Ni1 97.72(14) . . ?
Ni1 O2 Ho1 96.94(13) . . ?
C10 O2 Ho1 120.9(3) . . ?
C10 O2 Ni2 122.0(3) . . ?
C10 O2 Ni1 115.0(3) . . ?
Ho1 O4 H4 113.6 . . ?
Ho2 O4 Ho1 104.51(13) . . ?
Ho2 O4 H4 113.6 . . ?
Ni2 O4 Ho1 101.06(15) . . ?
Ni2 O4 Ho2 109.50(16) . . ?
Ni2 O4 H4 113.6 . . ?
Ni2 O1 Ho2 99.49(13) . . ?
Ni1 O1 Ho2 96.71(14) . . ?
Ni1 O1 Ni2 98.54(15) . . ?
C1 O1 Ho2 120.3(3) . . ?
C1 O1 Ni2 118.2(3) . . ?
C1 O1 Ni1 119.1(3) . . ?
Ho1 O3 Ho2 107.55(13) . . ?
Ho1 O3 H3 113.3 . . ?
Ho2 O3 H3 113.3 . . ?
Ni1 O3 Ho1 107.55(15) . . ?
Ni1 O3 Ho2 100.99(15) . . ?
Ni1 O3 H3 113.3 . . ?
C21 O8 Ni2 123.9(3) . . ?
C9 O15 Ni1 112.5(4) . . ?
C19 O10 Ni1 123.6(3) . . ?
C18 O16 Ni2 112.0(4) . . ?
C21 O7 Ho1 141.1(4) . . ?
C23 O11 Ho1 127.6(4) . . ?
C25 O13 Ho1 142.0(4) . . ?
C19 O9 Ho2 139.3(4) . . ?
Ho1 O17 H17A 110.0 . . ?
Ho1 O17 H17B 109.7 . . ?
H17A O17 H17B 103.8 . . ?
C15 O5 Ho1 118.2(3) . . ?
C15 O5 C16 116.9(5) . . ?
C16 O5 Ho1 124.4(4) . . ?
C23 O12 Ho2 136.8(4) . . ?
N5 N4 Ni2 112.9(3) . . ?
C17 N4 Ni2 127.4(4) . . ?
C17 N4 N5 119.5(5) . . ?
Ho2 O18 H18A 111.6 . . ?
Ho2 O18 H18B 110.8 . . ?
H18A O18 H18B 102.7 . . ?
N2 N1 Ni1 111.9(4) . . ?
C8 N1 Ni1 127.8(4) . . ?
C8 N1 N2 120.0(5) . . ?
C6 O6 Ho2 118.2(3) . . ?
C6 O6 C7 116.4(6) . . ?
C7 O6 Ho2 122.1(5) . . ?
N1 N2 H2 122.2 . . ?
C9 N2 N1 115.6(5) . . ?
C9 N2 H2 122.2 . . ?
N4 N5 H5 122.8 . . ?
N4 N5 C18 114.4(5) . . ?
C18 N5 H5 122.8 . . ?
O2 C10 C15 118.0(5) . . ?
O2 C10 C11 124.3(5) . . ?
C15 C10 C11 117.7(5) . . ?
H6A N6 H6B 109.0 . . ?
C18 N6 H6A 109.1 . . ?
C18 N6 H6B 110.2 . . ?
H3A N3 H3B 108.5 . . ?
C9 N3 H3A 110.4 . . ?
C9 N3 H3B 108.8 . . ?
O1 C1 C2 123.7(5) . . ?
O1 C1 C6 117.8(5) . . ?
C6 C1 C2 118.5(5) . . ?
O10 C19 C20 117.1(5) . . ?
O9 C19 O10 125.3(5) . . ?
O9 C19 C20 117.6(5) . . ?
O13 C25 C26 116.8(6) . . ?
O14 C25 O13 124.4(6) . . ?
O14 C25 C26 118.7(6) . . ?
N4 C17 H17 117.5 . . ?
N4 C17 C11 125.1(5) . . ?
C11 C17 H17 117.5 . . ?
O8 C21 C22 117.9(5) . . ?
O7 C21 O8 124.3(5) . . ?
O7 C21 C22 117.7(6) . . ?
O5 C15 C10 113.6(5) . . ?
C14 C15 O5 124.4(6) . . ?
C14 C15 C10 122.0(6) . . ?
Ho2 O19 H19A 114.4 . . ?
Ho2 O19 H19B 114.6 . . ?
H19A O19 H19B 99.1 . . ?
C10 C11 C17 123.8(5) . . ?
C12 C11 C10 119.6(5) . . ?
C12 C11 C17 116.6(5) . . ?
O15 C9 N2 120.3(5) . . ?
O15 C9 N3 121.9(6) . . ?
N3 C9 N2 117.7(5) . . ?
O16 C18 N5 121.3(5) . . ?
O16 C18 N6 123.9(6) . . ?
N6 C18 N5 114.7(5) . . ?
C1 C2 C8 125.1(5) . . ?
C3 C2 C1 119.0(6) . . ?
C3 C2 C8 115.9(6) . . ?
O11 C23 C24 117.7(6) . . ?
O12 C23 O11 124.0(5) . . ?
O12 C23 C24 118.3(6) . . ?
N1 C8 C2 123.0(5) . . ?
N1 C8 H8 118.5 . . ?
C2 C8 H8 118.5 . . ?
C15 C14 H14 120.4 . . ?
C13 C14 C15 119.3(6) . . ?
C13 C14 H14 120.4 . . ?
O6 C6 C1 114.3(5) . . ?
O6 C6 C5 125.0(7) . . ?
C5 C6 C1 120.7(7) . . ?
C14 C13 H13 119.4 . . ?
C14 C13 C12 121.2(6) . . ?
C12 C13 H13 119.4 . . ?
C11 C12 H12 120.0 . . ?
C13 C12 C11 120.1(6) . . ?
C13 C12 H12 120.0 . . ?
C23 C24 H24A 109.5 . . ?
C23 C24 H24B 109.5 . . ?
C23 C24 H24C 109.5 . . ?
H24A C24 H24B 109.5 . . ?
H24A C24 H24C 109.5 . . ?
H24B C24 H24C 109.5 . . ?
O5 C16 H16A 109.5 . . ?
O5 C16 H16B 109.5 . . ?
O5 C16 H16C 109.5 . . ?
H16A C16 H16B 109.5 . . ?
H16A C16 H16C 109.5 . . ?
H16B C16 H16C 109.5 . . ?
C3 C4 H4A 119.9 . . ?
C3 C4 C5 120.2(7) . . ?
C5 C4 H4A 119.9 . . ?
C19 C20 H20A 109.5 . . ?
C19 C20 H20B 109.5 . . ?
C19 C20 H20C 109.5 . . ?
H20A C20 H20B 109.5 . . ?
H20A C20 H20C 109.5 . . ?
H20B C20 H20C 109.5 . . ?
C2 C3 H3C 119.5 . . ?
C4 C3 C2 121.0(7) . . ?
C4 C3 H3C 119.5 . . ?
C6 C5 H5A 119.9 . . ?
C4 C5 C6 120.3(7) . . ?
C4 C5 H5A 119.9 . . ?
C21 C22 H22A 109.5 . . ?
C21 C22 H22B 109.5 . . ?
C21 C22 H22C 109.5 . . ?
H22A C22 H22B 109.5 . . ?
H22A C22 H22C 109.5 . . ?
H22B C22 H22C 109.5 . . ?
C25 C26 H26A 109.5 . . ?
C25 C26 H26B 109.5 . . ?
C25 C26 H26C 109.5 . . ?
H26A C26 H26B 109.5 . . ?
H26A C26 H26C 109.5 . . ?
H26B C26 H26C 109.5 . . ?
O6 C7 H7A 109.5 . . ?
O6 C7 H7B 109.5 . . ?
O6 C7 H7C 109.5 . . ?
H7A C7 H7B 109.5 . . ?
H7A C7 H7C 109.5 . . ?
H7B C7 H7C 109.5 . . ?
H0AA O0AA H0AB 109.5 . . ?

loop_
_geom_bond_atom_site_label_1
_geom_bond_atom_site_label_2
_geom_bond_distance
_geom_bond_site_symmetry_2
_geom_bond_publ_flag
Ho1 O2 2.442(3) . ?
Ho1 O4 2.428(4) . ?
Ho1 O3 2.330(4) . ?
Ho1 O7 2.337(4) . ?
Ho1 O11 2.340(4) . ?
Ho1 O13 2.297(4) . ?
Ho1 O17 2.397(4) . ?
Ho1 O5 2.561(4) . ?
Ho2 O4 2.342(4) . ?
Ho2 O1 2.442(4) . ?
Ho2 O3 2.346(4) . ?
Ho2 O9 2.317(4) . ?
Ho2 O12 2.314(4) . ?
Ho2 O18 2.372(4) . ?
Ho2 O6 2.561(5) . ?
Ho2 O19 2.437(5) . ?
Ni2 O2 2.069(3) . ?
Ni2 O4 2.020(4) . ?
Ni2 O1 2.228(4) . ?
Ni2 O8 2.083(4) . ?
Ni2 O16 2.107(4) . ?
Ni2 N4 2.032(5) . ?
Ni1 O2 2.250(3) . ?
Ni1 O1 2.065(4) . ?
Ni1 O3 2.022(3) . ?
Ni1 O15 2.068(4) . ?
Ni1 O10 2.060(4) . ?
Ni1 N1 2.022(5) . ?
O2 C10 1.356(6) . ?
O4 H4 0.9800 . ?
O1 C1 1.370(6) . ?
O3 H3 0.9800 . ?
O8 C21 1.282(7) . ?
O15 C9 1.270(7) . ?
O10 C19 1.273(7) . ?
O16 C18 1.252(7) . ?
O7 C21 1.258(7) . ?
O11 C23 1.272(7) . ?
O13 C25 1.278(7) . ?
O9 C19 1.267(6) . ?
O17 H17A 0.8604 . ?
O17 H17B 0.8617 . ?
O5 C15 1.409(7) . ?
O5 C16 1.444(8) . ?
O14 C25 1.262(7) . ?
O12 C23 1.260(7) . ?
N4 N5 1.384(6) . ?
N4 C17 1.292(7) . ?
O18 H18A 0.8890 . ?
O18 H18B 0.8879 . ?
N1 N2 1.389(7) . ?
N1 C8 1.285(8) . ?
O6 C6 1.389(8) . ?
O6 C7 1.453(9) . ?
N2 H2 0.8600 . ?
N2 C9 1.369(8) . ?
N5 H5 0.8600 . ?
N5 C18 1.395(8) . ?
C10 C15 1.410(8) . ?
C10 C11 1.425(8) . ?
N6 H6A 0.8634 . ?
N6 H6B 0.8645 . ?
N6 C18 1.353(7) . ?
N3 H3A 0.8665 . ?
N3 H3B 0.8666 . ?
N3 C9 1.347(7) . ?
C1 C2 1.428(8) . ?
C1 C6 1.411(9) . ?
C19 C20 1.519(7) . ?
C25 C26 1.508(9) . ?
C17 H17 0.9300 . ?
C17 C11 1.465(8) . ?
C21 C22 1.518(8) . ?
C15 C14 1.396(8) . ?
O19 H19A 0.9726 . ?
O19 H19B 0.9744 . ?
C11 C12 1.419(8) . ?
C2 C8 1.477(9) . ?
C2 C3 1.424(9) . ?
C23 C24 1.523(8) . ?
C8 H8 0.9300 . ?
C14 H14 0.9300 . ?
C14 C13 1.380(10) . ?
C6 C5 1.408(10) . ?
C13 H13 0.9300 . ?
C13 C12 1.389(9) . ?
C12 H12 0.9300 . ?
C24 H24A 0.9600 . ?
C24 H24B 0.9600 . ?
C24 H24C 0.9600 . ?
C16 H16A 0.9600 . ?
C16 H16B 0.9600 . ?
C16 H16C 0.9600 . ?
C4 H4A 0.9300 . ?
C4 C3 1.382(11) . ?
C4 C5 1.392(12) . ?
C20 H20A 0.9600 . ?
C20 H20B 0.9600 . ?
C20 H20C 0.9600 . ?
C3 H3C 0.9300 . ?
C5 H5A 0.9300 . ?
C22 H22A 0.9600 . ?
C22 H22B 0.9600 . ?
C22 H22C 0.9600 . ?
C26 H26A 0.9600 . ?
C26 H26B 0.9600 . ?
C26 H26C 0.9600 . ?
C7 H7A 0.9600 . ?
C7 H7B 0.9600 . ?
C7 H7C 0.9600 . ?
O0AA H0AA 0.8502 . ?
O0AA H0AB 0.8505 . ?

loop_
_geom_torsion_atom_site_label_1
_geom_torsion_atom_site_label_2
_geom_torsion_atom_site_label_3
_geom_torsion_atom_site_label_4
_geom_torsion
_geom_torsion_site_symmetry_1
_geom_torsion_site_symmetry_2
_geom_torsion_site_symmetry_3
_geom_torsion_site_symmetry_4
_geom_torsion_publ_flag
Ho1 O2 C10 C15 -25.9(5) . . . . ?
Ho1 O2 C10 C11 157.3(4) . . . . ?
Ho1 O7 C21 O8 19.3(11) . . . . ?
Ho1 O7 C21 C22 -159.0(6) . . . . ?
Ho1 O11 C23 O12 -2.1(9) . . . . ?
Ho1 O11 C23 C24 179.0(4) . . . . ?
Ho1 O13 C25 O14 21.4(11) . . . . ?
Ho1 O13 C25 C26 -160.5(6) . . . . ?
Ho1 O5 C15 C10 12.8(6) . . . . ?
Ho1 O5 C15 C14 -168.3(4) . . . . ?
Ho2 O1 C1 C2 154.7(4) . . . . ?
Ho2 O1 C1 C6 -25.0(6) . . . . ?
Ho2 O9 C19 O10 13.7(10) . . . . ?
Ho2 O9 C19 C20 -165.0(5) . . . . ?
Ho2 O12 C23 O11 44.6(10) . . . . ?
Ho2 O12 C23 C24 -136.5(6) . . . . ?
Ho2 O6 C6 C1 13.2(7) . . . . ?
Ho2 O6 C6 C5 -165.5(5) . . . . ?
Ni2 O2 C10 C15 -152.3(4) . . . . ?
Ni2 O2 C10 C11 30.9(6) . . . . ?
Ni2 O1 C1 C2 -83.4(5) . . . . ?
Ni2 O1 C1 C6 97.0(5) . . . . ?
Ni2 O8 C21 O7 -9.6(9) . . . . ?
Ni2 O8 C21 C22 168.7(5) . . . . ?
Ni2 O16 C18 N5 -0.7(7) . . . . ?
Ni2 O16 C18 N6 176.4(5) . . . . ?
Ni2 N4 N5 C18 -8.4(6) . . . . ?
Ni2 N4 C17 C11 -3.2(8) . . . . ?
Ni1 O2 C10 C15 89.9(5) . . . . ?
Ni1 O2 C10 C11 -86.9(5) . . . . ?
Ni1 O1 C1 C2 36.0(6) . . . . ?
Ni1 O1 C1 C6 -143.7(4) . . . . ?
Ni1 O15 C9 N2 -1.9(6) . . . . ?
Ni1 O15 C9 N3 178.6(4) . . . . ?
Ni1 O10 C19 O9 -4.7(8) . . . . ?
Ni1 O10 C19 C20 174.0(4) . . . . ?
Ni1 N1 N2 C9 -4.5(6) . . . . ?
Ni1 N1 C8 C2 -0.7(9) . . . . ?
O2 C10 C15 O5 7.4(6) . . . . ?
O2 C10 C15 C14 -171.6(5) . . . . ?
O2 C10 C11 C17 -7.3(8) . . . . ?
O2 C10 C11 C12 173.3(5) . . . . ?
O1 C1 C2 C8 -9.7(9) . . . . ?
O1 C1 C2 C3 173.1(5) . . . . ?
O1 C1 C6 O6 6.7(7) . . . . ?
O1 C1 C6 C5 -174.6(5) . . . . ?
O5 C15 C14 C13 176.8(5) . . . . ?
N4 N5 C18 O16 6.1(8) . . . . ?
N4 N5 C18 N6 -171.2(5) . . . . ?
N4 C17 C11 C10 -8.5(9) . . . . ?
N4 C17 C11 C12 170.9(6) . . . . ?
N1 N2 C9 O15 4.4(8) . . . . ?
N1 N2 C9 N3 -176.1(5) . . . . ?
O6 C6 C5 C4 177.6(6) . . . . ?
N2 N1 C8 C2 -173.7(5) . . . . ?
N5 N4 C17 C11 -177.4(5) . . . . ?
C10 C15 C14 C13 -4.3(9) . . . . ?
C10 C11 C12 C13 0.6(9) . . . . ?
C1 C2 C8 N1 -10.7(9) . . . . ?
C1 C2 C3 C4 4.2(9) . . . . ?
C1 C6 C5 C4 -1.1(10) . . . . ?
C17 N4 N5 C18 166.7(5) . . . . ?
C17 C11 C12 C13 -178.8(6) . . . . ?
C15 C10 C11 C17 175.9(5) . . . . ?
C15 C10 C11 C12 -3.4(8) . . . . ?
C15 C14 C13 C12 1.2(10) . . . . ?
C11 C10 C15 O5 -175.7(4) . . . . ?
C11 C10 C15 C14 5.4(8) . . . . ?
C2 C1 C6 O6 -173.0(5) . . . . ?
C2 C1 C6 C5 5.7(8) . . . . ?
C8 N1 N2 C9 169.6(5) . . . . ?
C8 C2 C3 C4 -173.2(6) . . . . ?
C14 C13 C12 C11 0.6(10) . . . . ?
C6 C1 C2 C8 169.9(5) . . . . ?
C6 C1 C2 C3 -7.2(8) . . . . ?
C16 O5 C15 C10 -174.9(5) . . . . ?
C16 O5 C15 C14 4.1(8) . . . . ?
C3 C2 C8 N1 166.5(6) . . . . ?
C3 C4 C5 C6 -2.1(11) . . . . ?
C5 C4 C3 C2 0.5(10) . . . . ?
C7 O6 C6 C1 173.2(7) . . . . ?
C7 O6 C6 C5 -5.5(10) . . . . ?

loop_
_smtbx_masks_void_nr
_smtbx_masks_void_average_x
_smtbx_masks_void_average_y
_smtbx_masks_void_average_z
_smtbx_masks_void_volume
_smtbx_masks_void_count_electrons
_smtbx_masks_void_content
1 0.109 0.271 0.156 26.1 2.9 ?
2 0.000 0.500 0.000 112.8 17.3 ?
3 -0.109 0.729 0.844 26.1 3.3 ?
4 0.391 0.771 0.344 26.1 2.5 ?
5 0.500 0.000 0.500 112.8 17.3 ?
6 0.609 0.229 0.656 26.1 3.7 ?
